data_2004300
loop_
_publ_author_name
'Blake, A. J.'
'Fallis, I. A.'
'Parsons, S.'
'Schr\"oder, M.'
'Bruce, D. W.'

_publ_section_title
;
 4-<i>n</i>-Heptylbenzoic Acid
;
_journal_issue 12
_journal_name_full 'Acta Crystallographica Section C'
_journal_page_first 2666
_journal_page_last 2668
_journal_paper_doi 10.1107/S0108270195007876
_journal_volume 51
_journal_year 1995
_chemical_formula_moiety 'C14 H20 O2'
_chemical_formula_sum 'C14 H20 O2'
_chemical_formula_weight 220.30
_chemical_melting_point 343
_chemical_name_systematic
;
 4-n-heptylbenzoic acid
;
_space_group_IT_number 2
_symmetry_cell_setting triclinic
_symmetry_space_group_name_Hall '-P 1'
_symmetry_space_group_name_H-M 'P -1'
_audit_creation_method SHELXL
_cell_angle_alpha 72.06(2)
_cell_angle_beta 84.77(3)
_cell_angle_gamma 84.19(4)
_cell_formula_units_Z 2
_cell_length_a 4.848(3)
_cell_length_b 11.790(7)
_cell_length_c 12.159(5)
_cell_measurement_reflns_used 23
_cell_measurement_temperature 295(2)
_cell_measurement_theta_max 13
_cell_measurement_theta_min 6.5
_cell_volume 656.5(6)
_computing_cell_refinement DIF4
_computing_data_collection 'DIF4 (Stoe & Cie, 1990a)'
_computing_data_reduction 'REDU4 (Stoe & Cie, 1990b)'
_computing_molecular_graphics 'SHELXTL/PC (Sheldrick, 1992)'
_computing_publication_material SHELXL93
_computing_structure_refinement 'SHELXL93 (Sheldrick, 1993)'
_computing_structure_solution 'SHELXS86 (Sheldrick, 1990)'
_diffrn_ambient_temperature 295(2)
_diffrn_measurement_device 'Stoe Stadi-4 four-circle'
_diffrn_measurement_method \w-2\q
_diffrn_radiation_monochromator graphite
_diffrn_radiation_source 'fine-focus sealed tube'
_diffrn_radiation_type MoK\a
_diffrn_radiation_wavelength 0.71073
_diffrn_reflns_av_R_equivalents 0.1099
_diffrn_reflns_av_sigmaI/netI 0.1525
_diffrn_reflns_limit_h_max 5
_diffrn_reflns_limit_h_min -5
_diffrn_reflns_limit_k_max 13
_diffrn_reflns_limit_k_min -12
_diffrn_reflns_limit_l_max 14
_diffrn_reflns_limit_l_min 0
_diffrn_reflns_number 4708
_diffrn_reflns_theta_max 25.06
_diffrn_reflns_theta_min 2.89
_diffrn_standards_decay_% 6
_diffrn_standards_interval_time 120
_diffrn_standards_number 3
_exptl_absorpt_coefficient_mu 0.073
_exptl_absorpt_correction_type none
_exptl_crystal_colour Colourless
_exptl_crystal_density_diffrn 1.114
_exptl_crystal_density_meas ?
_exptl_crystal_description Plate
_exptl_crystal_F_000 240
_exptl_crystal_size_max 0.70
_exptl_crystal_size_mid 0.27
_exptl_crystal_size_min 0.03
_refine_diff_density_max 0.12
_refine_diff_density_min -0.12
_refine_ls_extinction_coef 0.019(5)
_refine_ls_extinction_method 'SHELXL93 (Sheldrick, 1993)'
_refine_ls_goodness_of_fit_all 0.961
_refine_ls_goodness_of_fit_obs 1.245
_refine_ls_matrix_type full
_refine_ls_number_parameters 146
_refine_ls_number_reflns 2289
_refine_ls_number_restraints 0
_refine_ls_restrained_S_all 0.976
_refine_ls_restrained_S_obs 1.245
_refine_ls_R_factor_all 0.2441
_refine_ls_R_factor_obs 0.0672
_refine_ls_shift/esd_max -0.001
_refine_ls_shift/esd_mean 0.000
_refine_ls_structure_factor_coef Fsqd
_refine_ls_weighting_scheme
;
calc w = 1/[\s^2^(F~o~^2^) + (0.048P)^2^]
where P = (F~o~^2^ + 2F~c~^2^)/3
;
_refine_ls_wR_factor_all 0.1610
_refine_ls_wR_factor_obs 0.1057
_reflns_number_observed 707
_reflns_number_total 2300
_reflns_observed_criterion >2sigma(I)
_cod_data_source_file na1190.cif
_cod_data_source_block hepbza
_cod_depositor_comments
;
The following automatic conversions were performed:
'_symmetry_cell_setting' value 'Triclinic' changed to 'triclinic'
according to '/home/saulius/struct/CIF-dictionaries/cif_core.dic'
dictionary named 'cif_core.dic' version 2.4.1 from 2010-06-29.

Automatic conversion script
Id: cif_fix_enum 1527 2010-12-29 10:47:43Z saulius 

The following automatic conversions were performed:

'_chemical_melting_point' value '343K' was changed to '343' - the
value should be numeric and without a unit
designator.

'_symmetry_cell_setting' value 'Triclinic' changed to
'triclinic' according to
/home/saulius/struct/CIF-dictionaries/cif_core.dic dictionary named
'cif_core.dic' version 2.4.1 from 2010-06-29.

Automatic conversion script
Id: cif_fix_values 1715 2011-07-08 13:25:40Z adriana 
;
_cod_database_code 2004300

loop_
_symmetry_equiv_pos_as_xyz
'x, y, z'
'-x, -y, -z'

loop_
_atom_site_aniso_label
_atom_site_aniso_U_11
_atom_site_aniso_U_22
_atom_site_aniso_U_33
_atom_site_aniso_U_12
_atom_site_aniso_U_13
_atom_site_aniso_U_23
C1 0.135(5) 0.116(4) 0.088(4) -0.027(4) -0.007(4) -0.053(4)
C2 0.107(4) 0.133(5) 0.089(4) -0.007(4) -0.009(4) -0.068(4)
C3 0.081(4) 0.093(4) 0.067(3) -0.015(3) -0.013(3) -0.038(3)
C4 0.076(4) 0.094(4) 0.080(3) -0.006(3) -0.012(3) -0.044(3)
C5 0.074(3) 0.081(3) 0.064(3) -0.016(3) -0.010(3) -0.030(3)
C6 0.072(4) 0.088(4) 0.069(3) -0.013(3) -0.008(3) -0.041(3)
C7 0.073(4) 0.105(4) 0.082(4) -0.009(3) -0.015(3) -0.053(3)
C1p 0.059(3) 0.062(4) 0.061(3) -0.007(3) -0.005(3) -0.026(3)
C2p 0.125(5) 0.072(4) 0.092(4) -0.010(3) -0.045(4) -0.027(4)
C3p 0.114(5) 0.079(4) 0.073(4) 0.002(3) -0.036(3) -0.027(3)
C4p 0.061(3) 0.081(4) 0.061(3) -0.011(3) -0.005(3) -0.034(3)
C5p 0.095(4) 0.091(4) 0.060(3) -0.037(3) -0.010(3) -0.017(3)
C6p 0.091(4) 0.092(4) 0.052(3) -0.024(3) -0.021(3) -0.014(3)
C 0.067(3) 0.076(4) 0.065(4) 0.002(3) -0.015(3) -0.031(3)
O1 0.112(3) 0.095(3) 0.081(2) -0.030(2) -0.036(2) -0.029(2)
O2 0.121(3) 0.071(2) 0.103(3) -0.018(2) -0.038(2) -0.031(2)

loop_
_atom_site_label
_atom_site_occupancy
_atom_site_fract_x
_atom_site_fract_y
_atom_site_fract_z
_atom_site_U_iso_or_equiv
_atom_site_thermal_displace_type
_atom_site_calc_flag
_atom_site_refinement_flags
_atom_site_type_symbol
C1 1 -0.3651(11) 0.0470(4) -0.3830(4) 0.106(2) Uani d . C
H1A 1 -0.2336(11) 0.0166(4) -0.4330(4) 0.128 Uiso d R H
H1B 1 -0.4652(11) 0.1182(4) -0.4280(4) 0.128 Uiso d R H
H1C 1 -0.4931(11) -0.0121(4) -0.3451(4) 0.128 Uiso d R H
C2 1 -0.2145(11) 0.0758(5) -0.2939(4) 0.102(2) Uani d . C
H2A 1 -0.1099(11) 0.0037(5) -0.2508(4) 0.122 Uiso d R H
H2B 1 -0.0821(11) 0.1338(5) -0.3335(4) 0.122 Uiso d R H
C3 1 -0.3965(9) 0.1243(4) -0.2100(4) 0.0760(15) Uani d . C
H3A 1 -0.5285(9) 0.0664(4) -0.1698(4) 0.091 Uiso d R H
H3B 1 -0.5011(9) 0.1966(4) -0.2527(4) 0.091 Uiso d R H
C4 1 -0.2385(10) 0.1525(4) -0.1217(4) 0.0790(15) Uani d . C
H4A 1 -0.1008(10) 0.2076(4) -0.1622(4) 0.095 Uiso d R H
H4B 1 -0.1400(10) 0.0794(4) -0.0771(4) 0.095 Uiso d R H
C5 1 -0.4165(9) 0.2067(4) -0.0385(3) 0.0701(14) Uani d . C
H5A 1 -0.5218(9) 0.2778(4) -0.0830(3) 0.084 Uiso d R H
H5B 1 -0.5483(9) 0.1500(4) 0.0049(3) 0.084 Uiso d R H
C6 1 -0.2541(9) 0.2399(4) 0.0462(4) 0.0719(14) Uani d . C
H6A 1 -0.1506(9) 0.1685(4) 0.0911(4) 0.086 Uiso d R H
H6B 1 -0.1201(9) 0.2954(4) 0.0024(4) 0.086 Uiso d R H
C7 1 -0.4233(10) 0.2950(4) 0.1280(4) 0.080(2) Uani d . C
H7A 1 -0.5476(10) 0.2375(4) 0.1764(4) 0.096 Uiso d R H
H7B 1 -0.5366(10) 0.3636(4) 0.0838(4) 0.096 Uiso d R H
C1p 1 0.0808(9) 0.4109(4) 0.3398(4) 0.0588(13) Uani d . C
C2p 1 -0.0128(11) 0.4886(4) 0.2395(5) 0.093(2) Uani d . C
H2p 1 0.0321(11) 0.5678(4) 0.2162(5) 0.112 Uiso calc R H
C3p 1 -0.1749(10) 0.4495(5) 0.1721(4) 0.086(2) Uani d . C
H3p 1 -0.2332(10) 0.5030(5) 0.1030(4) 0.103 Uiso calc R H
C4p 1 -0.2522(9) 0.3342(5) 0.2040(4) 0.0644(14) Uani d . C
C5p 1 -0.1587(10) 0.2590(4) 0.3057(4) 0.081(2) Uani d . C
H5p 1 -0.2071(10) 0.1803(4) 0.3302(4) 0.097 Uiso calc R H
C6p 1 0.0049(9) 0.2958(5) 0.3731(4) 0.078(2) Uani d . C
H6p 1 0.0645(9) 0.2421(5) 0.4419(4) 0.093 Uiso calc R H
C 1 0.2593(10) 0.4521(5) 0.4095(4) 0.0668(14) Uani d . C
O1 1 0.3367(7) 0.3757(3) 0.5023(3) 0.0918(12) Uani d . O
O2 1 0.3284(7) 0.5571(3) 0.3762(3) 0.0944(13) Uani d . O
H1 1 0.4621 0.4051 0.5364 0.113 Uiso d . H

loop_
_atom_type_symbol
_atom_type_description
_atom_type_scat_dispersion_real
_atom_type_scat_dispersion_imag
_atom_type_scat_source
C C 0.0033 0.0016 'International Tables Vol C Tables 4.2.6.8 and 6.1.1.4'
H H 0.0000 0.0000 'International Tables Vol C Tables 4.2.6.8 and 6.1.1.4'
O O 0.0106 0.0060 'International Tables Vol C Tables 4.2.6.8 and 6.1.1.4'

loop_
_geom_angle_atom_site_label_1
_geom_angle_atom_site_label_2
_geom_angle_atom_site_label_3
_geom_angle
_geom_angle_publ_flag
C3 C2 C1 114.9(4) y
C2 C3 C4 113.6(4) y
C3 C4 C5 114.8(4) y
C6 C5 C4 114.3(4) y
C7 C6 C5 115.5(4) y
C6 C7 C4p 113.4(4) y
C2p C1p C6p 118.6(4) y
C2p C1p C 119.7(5) y
C6p C1p C 121.7(5) y
C1p C2p C3p 119.9(5) y
C4p C3p C2p 122.3(5) y
C5p C4p C3p 116.5(4) y
C5p C4p C7 122.9(5) y
C3p C4p C7 120.6(5) y
C4p C5p C6p 122.1(4) y
C1p C6p C5p 120.7(4) y
O2 C O1 123.2(4) y
O2 C C1p 120.3(5) y
O1 C C1p 116.5(5) y

loop_
_geom_bond_atom_site_label_1
_geom_bond_atom_site_label_2
_geom_bond_distance
_geom_bond_publ_flag
C1 C2 1.497(5) y
C2 C3 1.497(6) y
C3 C4 1.507(5) y
C4 C5 1.517(5) y
C5 C6 1.514(5) y
C6 C7 1.492(5) y
C7 C4p 1.496(5) y
C1p C2p 1.364(5) y
C1p C6p 1.370(5) y
C1p C 1.475(5) y
C2p C3p 1.388(5) y
C3p C4p 1.374(5) y
C4p C5p 1.366(5) y
C5p C6p 1.377(5) y
C O2 1.248(5) y
C O1 1.268(5) y

loop_
_geom_torsion_atom_site_label_1
_geom_torsion_atom_site_label_2
_geom_torsion_atom_site_label_3
_geom_torsion_atom_site_label_4
_geom_torsion
_geom_torsion_publ_flag
C1 C2 C3 C4 -179.9(4) y
C2 C3 C4 C5 177.6(4) y
C3 C4 C5 C6 -177.3(4) y
C4 C5 C6 C7 179.2(4) y
C5 C6 C7 C4p -175.9(4) y
C6p C1p C2p C3p -1.7(7) ?
C C1p C2p C3p 178.3(4) ?
C1p C2p C3p C4p 1.5(8) ?
C2p C3p C4p C5p -0.6(7) ?
C2p C3p C4p C7 -179.0(5) ?
C6 C7 C4p C5p -85.2(6) y
C6 C7 C4p C3p 93.1(5) y
C3p C4p C5p C6p -0.1(7) ?
C7 C4p C5p C6p 178.2(4) ?
C2p C1p C6p C5p 1.0(7) ?
C C1p C6p C5p -179.1(4) ?
C4p C5p C6p C1p -0.1(7) ?
C2p C1p C O2 -1.1(7) y
C6p C1p C O2 178.9(5) y
C2p C1p C O1 179.3(5) y
C6p C1p C O1 -0.6(6) y

loop_
_cod_related_entry_id
_cod_related_entry_database
_cod_related_entry_code
1 ChemSpider 148691
